data_2203702
loop_
_publ_author_name
'You, Zhong-Lu'
'Lin, Yong-Shan'
'Zhu, Hai-Liang'
'Liu, Wei-Sheng'

_publ_section_title
;<i>trans</i>-Bis{2-[3-(cyclohexylamino)propyliminomethyl]phenolato}nickel(II)
 dinitrate
;
_journal_issue 6
_journal_name_full 'Acta Crystallographica Section E'
_journal_page_first m887
_journal_page_last m889
_journal_paper_doi 10.1107/S1600536804012851
_journal_volume 60
_journal_year 2004
_chemical_formula_iupac '[Ni (C16 H24 N2 O)2] (N O3)2'
_chemical_formula_moiety 'C32 H48 N4 Ni O2 2+, 2N O3 -'
_chemical_formula_sum 'C32 H48 N6 Ni O8'
_chemical_formula_weight 703.47
_chemical_name_systematic
;
trans-Bis{2-[3-(Cyclohexylamino)propyliminomethyl]phenolato}nickel(II)
dinitrate
;
_space_group_IT_number 14
_symmetry_cell_setting monoclinic
_symmetry_space_group_name_Hall '-P 2ybc'
_symmetry_space_group_name_H-M 'P 1 21/c 1'
_atom_sites_solution_hydrogens geom
_atom_sites_solution_primary direct
_atom_sites_solution_secondary difmap
_audit_creation_method SHELXL-97
_cell_angle_alpha 90.00
_cell_angle_beta 102.02(3)
_cell_angle_gamma 90.00
_cell_formula_units_Z 2
_cell_length_a 6.444(2)
_cell_length_b 22.946(5)
_cell_length_c 11.961(2)
_cell_measurement_reflns_used 1144
_cell_measurement_temperature 293(2)
_cell_measurement_theta_max 19.92
_cell_measurement_theta_min 2.486
_cell_volume 1729.8(7)
_computing_cell_refinement SMART
_computing_data_collection 'SMART (Siemens, 1996)'
_computing_data_reduction 'SAINT (Siemens, 1996)'
_computing_molecular_graphics 'SHELXTL (Sheldrick, 1997b)'
_computing_publication_material SHELXTL
_computing_structure_refinement 'SHELXL97 (Sheldrick, 1997a)'
_computing_structure_solution 'SHELXS97 (Sheldrick, 1997a)'
_diffrn_ambient_temperature 293(2)
_diffrn_measured_fraction_theta_full 0.995
_diffrn_measured_fraction_theta_max 0.995
_diffrn_measurement_device_type 'Siemens SMART CCD area-detector'
_diffrn_measurement_method '\f and \w scans'
_diffrn_radiation_monochromator graphite
_diffrn_radiation_source 'fine-focus sealed tube'
_diffrn_radiation_type MoK\a
_diffrn_radiation_wavelength 0.71073
_diffrn_reflns_av_R_equivalents 0.0634
_diffrn_reflns_av_sigmaI/netI 0.0865
_diffrn_reflns_limit_h_max 4
_diffrn_reflns_limit_h_min -8
_diffrn_reflns_limit_k_max 27
_diffrn_reflns_limit_k_min -28
_diffrn_reflns_limit_l_max 15
_diffrn_reflns_limit_l_min -14
_diffrn_reflns_number 7948
_diffrn_reflns_theta_full 26.50
_diffrn_reflns_theta_max 26.50
_diffrn_reflns_theta_min 1.77
_diffrn_standards_decay_% 0
_diffrn_standards_interval_count 0
_diffrn_standards_interval_time 0
_diffrn_standards_number 0
_exptl_absorpt_coefficient_mu 0.618
_exptl_absorpt_correction_T_max 0.9240
_exptl_absorpt_correction_T_min 0.8969
_exptl_absorpt_correction_type multi-scan
_exptl_absorpt_process_details 'sadabs, (Blessing, 1995)'
_exptl_crystal_colour green
_exptl_crystal_density_diffrn 1.351
_exptl_crystal_density_method 'not measured'
_exptl_crystal_description block
_exptl_crystal_F_000 748
_exptl_crystal_size_max 0.18
_exptl_crystal_size_mid 0.15
_exptl_crystal_size_min 0.13
_refine_diff_density_max 0.484
_refine_diff_density_min -0.241
_refine_ls_extinction_method none
_refine_ls_goodness_of_fit_ref 0.952
_refine_ls_hydrogen_treatment mixed
_refine_ls_matrix_type full
_refine_ls_number_parameters 222
_refine_ls_number_reflns 3573
_refine_ls_number_restraints 3
_refine_ls_restrained_S_all 0.951
_refine_ls_R_factor_all 0.1186
_refine_ls_R_factor_gt 0.0632
_refine_ls_shift/su_max 0.000
_refine_ls_shift/su_mean 0.000
_refine_ls_structure_factor_coef Fsqd
_refine_ls_weighting_details 'calc w=1/[\s^2^(Fo^2^)+(0.0601P)^2^] where P=(Fo^2^+2Fc^2^)/3'
_refine_ls_weighting_scheme calc
_refine_ls_wR_factor_gt 0.1264
_refine_ls_wR_factor_ref 0.1483
_reflns_number_gt 1985
_reflns_number_total 3573
_reflns_threshold_expression I>2\s(I)
_cod_data_source_file ac6103.cif
_cod_data_source_block I
_cod_depositor_comments
;
The following automatic conversions were performed:
'_symmetry_cell_setting' value 'Monoclinic' changed to 'monoclinic'
according to '/home/saulius/struct/CIF-dictionaries/cif_core.dic'
dictionary named 'cif_core.dic' version 2.4.1 from 2010-06-29.

Automatic conversion script
Id: cif_fix_enum 1527 2010-12-29 10:47:43Z saulius 

The following automatic conversions were performed:

'_symmetry_cell_setting' value 'Monoclinic' changed to 'monoclinic'
according to /home/saulius/struct/CIF-dictionaries/cif_core.dic
dictionary named 'cif_core.dic' version 2.4.1 from 2010-06-29.

Automatic conversion script
Id: cif_fix_values 1715 2011-07-08 13:25:40Z adriana 
;
_cod_original_cell_volume 1729.9(6)
_cod_original_sg_symbol_H-M 'P 21/c'
_cod_database_code 2203702
_cod_database_fobs_code 2203702

loop_
_symmetry_equiv_pos_as_xyz
'x, y, z'
'-x, y+1/2, -z+1/2'
'-x, -y, -z'
'x, -y-1/2, z-1/2'

loop_
_atom_site_label
_atom_site_fract_x
_atom_site_fract_y
_atom_site_fract_z
_atom_site_U_iso_or_equiv
_atom_site_adp_type
_atom_site_calc_flag
_atom_site_refinement_flags
_atom_site_occupancy
_atom_site_type_symbol
Ni1 0.5000 0.5000 0.5000 0.0478(2) Uani d S 1 Ni
O1 0.3655(4) 0.44625(10) 0.5725(3) 0.0716(8) Uani d . 1 O
O2 0.0869(7) 0.74798(17) 0.3169(4) 0.1217(14) Uani d . 1 O
O3 0.3720(6) 0.72569(14) 0.2676(3) 0.0915(10) Uani d . 1 O
O4 0.1234(6) 0.7596(2) 0.1444(3) 0.1352(17) Uani d . 1 O
N1 0.3334(5) 0.56320(12) 0.5391(3) 0.0481(7) Uani d . 1 N
N2 0.4661(5) 0.75360(13) 0.5247(3) 0.0534(8) Uani d D 1 N
N3 0.1909(8) 0.74479(17) 0.2439(4) 0.0761(11) Uani d . 1 N
C1 0.1280(6) 0.50630(16) 0.6477(3) 0.0523(9) Uani d . 1 C
C2 0.2203(6) 0.45221(16) 0.6331(3) 0.0532(10) Uani d . 1 C
C3 0.1500(7) 0.40313(17) 0.6844(4) 0.0654(11) Uani d . 1 C
H3 0.2102 0.3670 0.6761 0.078 Uiso calc R 1 H
C4 -0.0019(8) 0.4073(2) 0.7452(4) 0.0726(13) Uani d . 1 C
H4 -0.0434 0.3738 0.7788 0.087 Uiso calc R 1 H
C5 -0.0980(7) 0.4590(2) 0.7595(4) 0.0796(13) Uani d . 1 C
H5 -0.2055 0.4610 0.8005 0.096 Uiso calc R 1 H
C6 -0.0311(7) 0.50820(19) 0.7114(4) 0.0726(12) Uani d . 1 C
H6 -0.0936 0.5438 0.7215 0.087 Uiso calc R 1 H
C7 0.1905(6) 0.55839(16) 0.5970(3) 0.0545(10) Uani d . 1 C
H7 0.1182 0.5923 0.6079 0.065 Uiso calc R 1 H
C8 0.3665(6) 0.62420(14) 0.5034(3) 0.0515(10) Uani d . 1 C
H8A 0.2373 0.6465 0.4991 0.062 Uiso calc R 1 H
H8B 0.4014 0.6242 0.4283 0.062 Uiso calc R 1 H
C9 0.5458(6) 0.65181(14) 0.5895(3) 0.0609(11) Uani d . 1 C
H9A 0.4961 0.6590 0.6595 0.073 Uiso calc R 1 H
H9B 0.6615 0.6241 0.6072 0.073 Uiso calc R 1 H
C10 0.6311(6) 0.70810(15) 0.5521(4) 0.0655(12) Uani d . 1 C
H10A 0.7446 0.7221 0.6125 0.079 Uiso calc R 1 H
H10B 0.6902 0.7008 0.4852 0.079 Uiso calc R 1 H
C11 0.5512(6) 0.81509(14) 0.5228(3) 0.0546(10) Uani d . 1 C
H11 0.6340 0.8242 0.5992 0.066 Uiso calc R 1 H
C12 0.3626(7) 0.85595(16) 0.4975(4) 0.0783(14) Uani d . 1 C
H12A 0.2827 0.8528 0.5576 0.094 Uiso calc R 1 H
H12B 0.2700 0.8448 0.4260 0.094 Uiso calc R 1 H
C13 0.4350(8) 0.91869(17) 0.4896(5) 0.0883(16) Uani d . 1 C
H13A 0.3119 0.9438 0.4689 0.106 Uiso calc R 1 H
H13B 0.5153 0.9311 0.5635 0.106 Uiso calc R 1 H
C14 0.5700(9) 0.92435(18) 0.4022(4) 0.0930(17) Uani d . 1 C
H14A 0.6189 0.9643 0.4005 0.112 Uiso calc R 1 H
H14B 0.4863 0.9150 0.3272 0.112 Uiso calc R 1 H
C15 0.7582(8) 0.88403(18) 0.4298(4) 0.0835(14) Uani d . 1 C
H15A 0.8486 0.8961 0.5014 0.100 Uiso calc R 1 H
H15B 0.8397 0.8872 0.3705 0.100 Uiso calc R 1 H
C16 0.6934(6) 0.82061(16) 0.4397(3) 0.0604(11) Uani d . 1 C
H16A 0.6205 0.8065 0.3654 0.072 Uiso calc R 1 H
H16B 0.8191 0.7969 0.4649 0.072 Uiso calc R 1 H
H2A 0.389(5) 0.7438(17) 0.4528(13) 0.085(16) Uiso d D 1 H
H2B 0.374(4) 0.7525(16) 0.575(2) 0.073(13) Uiso d D 1 H

loop_
_atom_site_aniso_label
_atom_site_aniso_U_11
_atom_site_aniso_U_22
_atom_site_aniso_U_33
_atom_site_aniso_U_12
_atom_site_aniso_U_13
_atom_site_aniso_U_23
Ni1 0.0538(4) 0.0331(3) 0.0583(4) -0.0014(3) 0.0157(3) 0.0036(3)
O1 0.083(2) 0.0426(15) 0.099(2) 0.0021(14) 0.0417(18) 0.0067(14)
O2 0.144(4) 0.128(3) 0.114(3) -0.003(2) 0.076(3) -0.019(2)
O3 0.078(2) 0.101(2) 0.089(2) -0.008(2) 0.003(2) 0.0032(19)
O4 0.082(3) 0.243(5) 0.077(3) 0.039(3) 0.012(2) 0.026(3)
N1 0.0503(19) 0.0414(17) 0.0526(19) -0.0048(14) 0.0112(16) -0.0001(14)
N2 0.057(2) 0.0416(18) 0.064(2) -0.0021(16) 0.018(2) 0.0049(16)
N3 0.081(3) 0.080(3) 0.069(3) -0.014(2) 0.020(3) -0.010(2)
C1 0.058(2) 0.048(2) 0.049(2) -0.0071(19) 0.0076(19) -0.0030(19)
C2 0.057(2) 0.053(2) 0.051(2) -0.0073(19) 0.016(2) -0.0006(19)
C3 0.082(3) 0.051(2) 0.066(3) -0.003(2) 0.022(3) 0.005(2)
C4 0.088(3) 0.070(3) 0.064(3) -0.023(3) 0.025(3) 0.011(2)
C5 0.078(3) 0.096(4) 0.076(3) -0.007(3) 0.040(3) -0.001(3)
C6 0.082(3) 0.067(3) 0.073(3) 0.006(2) 0.028(3) -0.009(2)
C7 0.063(3) 0.045(2) 0.054(2) 0.0020(19) 0.009(2) -0.0046(18)
C8 0.059(3) 0.0361(19) 0.058(2) 0.0033(17) 0.010(2) 0.0065(17)
C9 0.074(3) 0.036(2) 0.066(3) -0.0049(19) 0.000(2) 0.0067(18)
C10 0.054(3) 0.051(2) 0.085(3) 0.0008(19) -0.002(2) 0.005(2)
C11 0.072(3) 0.0337(19) 0.060(3) -0.0069(18) 0.018(2) -0.0025(17)
C12 0.088(4) 0.043(2) 0.113(4) 0.006(2) 0.042(3) 0.002(2)
C13 0.121(4) 0.042(2) 0.107(4) 0.012(2) 0.033(4) 0.000(3)
C14 0.150(5) 0.036(2) 0.095(4) -0.004(3) 0.030(4) 0.009(2)
C15 0.105(4) 0.061(3) 0.088(4) -0.022(3) 0.027(3) 0.014(2)
C16 0.070(3) 0.050(2) 0.064(3) -0.0047(19) 0.019(2) 0.0059(19)

loop_
_atom_type_symbol
_atom_type_description
_atom_type_scat_dispersion_real
_atom_type_scat_dispersion_imag
_atom_type_scat_source
C C 0.0033 0.0016 'International Tables Vol C Tables 4.2.6.8 and 6.1.1.4'
H H 0.0000 0.0000 'International Tables Vol C Tables 4.2.6.8 and 6.1.1.4'
N N 0.0061 0.0033 'International Tables Vol C Tables 4.2.6.8 and 6.1.1.4'
O O 0.0106 0.0060 'International Tables Vol C Tables 4.2.6.8 and 6.1.1.4'
Ni Ni 0.3393 1.1124 'International Tables Vol C Tables 4.2.6.8 and 6.1.1.4'

loop_
_geom_angle_atom_site_label_1
_geom_angle_atom_site_label_2
_geom_angle_atom_site_label_3
_geom_angle_site_symmetry_1
_geom_angle_site_symmetry_3
_geom_angle
_geom_angle_publ_flag
O1 Ni1 O1 3_666 . 180.00(11) yes
O1 Ni1 N1 3_666 . 87.15(12) yes
O1 Ni1 N1 . . 92.85(12) yes
O1 Ni1 N1 3_666 3_666 92.85(12) ?
O1 Ni1 N1 . 3_666 87.15(12) ?
N1 Ni1 N1 . 3_666 180.00(17) yes
C2 O1 Ni1 . . 131.2(2) ?
C7 N1 C8 . . 113.7(3) ?
C7 N1 Ni1 . . 125.1(3) ?
C8 N1 Ni1 . . 121.2(2) ?
C10 N2 C11 . . 114.5(3) ?
C10 N2 H2A . . 105(2) ?
C11 N2 H2A . . 110(2) ?
C10 N2 H2B . . 111(2) ?
C11 N2 H2B . . 109(2) ?
H2A N2 H2B . . 108(2) ?
O2 N3 O3 . . 120.1(5) ?
O2 N3 O4 . . 123.1(5) ?
O3 N3 O4 . . 116.9(5) ?
C6 C1 C2 . . 118.2(4) ?
C6 C1 C7 . . 120.4(4) ?
C2 C1 C7 . . 121.4(4) ?
O1 C2 C3 . . 119.5(4) ?
O1 C2 C1 . . 122.3(3) ?
C3 C2 C1 . . 118.2(4) ?
C4 C3 C2 . . 121.3(4) ?
C4 C3 H3 . . 119.3 ?
C2 C3 H3 . . 119.3 ?
C3 C4 C5 . . 122.0(4) ?
C3 C4 H4 . . 119.0 ?
C5 C4 H4 . . 119.0 ?
C4 C5 C6 . . 118.1(4) ?
C4 C5 H5 . . 120.9 ?
C6 C5 H5 . . 120.9 ?
C5 C6 C1 . . 122.1(4) ?
C5 C6 H6 . . 119.0 ?
C1 C6 H6 . . 119.0 ?
N1 C7 C1 . . 127.1(4) ?
N1 C7 H7 . . 116.4 ?
C1 C7 H7 . . 116.4 ?
N1 C8 C9 . . 109.4(3) ?
N1 C8 H8A . . 109.8 ?
C9 C8 H8A . . 109.8 ?
N1 C8 H8B . . 109.8 ?
C9 C8 H8B . . 109.8 ?
H8A C8 H8B . . 108.3 ?
C10 C9 C8 . . 115.4(3) ?
C10 C9 H9A . . 108.4 ?
C8 C9 H9A . . 108.4 ?
C10 C9 H9B . . 108.4 ?
C8 C9 H9B . . 108.4 ?
H9A C9 H9B . . 107.5 ?
N2 C10 C9 . . 112.4(3) ?
N2 C10 H10A . . 109.1 ?
C9 C10 H10A . . 109.1 ?
N2 C10 H10B . . 109.1 ?
C9 C10 H10B . . 109.1 ?
H10A C10 H10B . . 107.9 ?
C16 C11 C12 . . 113.2(3) ?
C16 C11 N2 . . 111.3(3) ?
C12 C11 N2 . . 107.6(3) ?
C16 C11 H11 . . 108.2 ?
C12 C11 H11 . . 108.2 ?
N2 C11 H11 . . 108.2 ?
C11 C12 C13 . . 110.8(4) ?
C11 C12 H12A . . 109.5 ?
C13 C12 H12A . . 109.5 ?
C11 C12 H12B . . 109.5 ?
C13 C12 H12B . . 109.5 ?
H12A C12 H12B . . 108.1 ?
C14 C13 C12 . . 110.8(4) ?
C14 C13 H13A . . 109.5 ?
C12 C13 H13A . . 109.5 ?
C14 C13 H13B . . 109.5 ?
C12 C13 H13B . . 109.5 ?
H13A C13 H13B . . 108.1 ?
C13 C14 C15 . . 110.6(4) ?
C13 C14 H14A . . 109.5 ?
C15 C14 H14A . . 109.5 ?
C13 C14 H14B . . 109.5 ?
C15 C14 H14B . . 109.5 ?
H14A C14 H14B . . 108.1 ?
C14 C15 C16 . . 112.5(4) ?
C14 C15 H15A . . 109.1 ?
C16 C15 H15A . . 109.1 ?
C14 C15 H15B . . 109.1 ?
C16 C15 H15B . . 109.1 ?
H15A C15 H15B . . 107.8 ?
C11 C16 C15 . . 110.4(3) ?
C11 C16 H16A . . 109.6 ?
C15 C16 H16A . . 109.6 ?
C11 C16 H16B . . 109.6 ?
C15 C16 H16B . . 109.6 ?
H16A C16 H16B . . 108.1 ?

loop_
_geom_bond_atom_site_label_1
_geom_bond_atom_site_label_2
_geom_bond_site_symmetry_2
_geom_bond_distance
_geom_bond_publ_flag
Ni1 O1 3_666 1.827(3) ?
Ni1 O1 . 1.827(3) yes
Ni1 N1 . 1.919(3) yes
Ni1 N1 3_666 1.919(3) ?
O1 C2 . 1.305(4) ?
O2 N3 . 1.208(5) ?
O3 N3 . 1.223(5) ?
O4 N3 . 1.228(5) ?
N1 C7 . 1.268(5) ?
N1 C8 . 1.492(4) ?
N2 C10 . 1.477(5) ?
N2 C11 . 1.516(4) ?
N2 H2A . 0.926(10) ?
N2 H2B . 0.932(10) ?
C1 C6 . 1.399(5) ?
C1 C2 . 1.403(5) ?
C1 C7 . 1.435(5) ?
C2 C3 . 1.402(5) ?
C3 C4 . 1.339(6) ?
C3 H3 . 0.9300 ?
C4 C5 . 1.367(6) ?
C4 H4 . 0.9300 ?
C5 C6 . 1.376(6) ?
C5 H5 . 0.9300 ?
C6 H6 . 0.9300 ?
C7 H7 . 0.9300 ?
C8 C9 . 1.517(5) ?
C8 H8A . 0.9700 ?
C8 H8B . 0.9700 ?
C9 C10 . 1.508(5) ?
C9 H9A . 0.9700 ?
C9 H9B . 0.9700 ?
C10 H10A . 0.9700 ?
C10 H10B . 0.9700 ?
C11 C16 . 1.491(5) ?
C11 C12 . 1.515(5) ?
C11 H11 . 0.9800 ?
C12 C13 . 1.522(5) ?
C12 H12A . 0.9700 ?
C12 H12B . 0.9700 ?
C13 C14 . 1.498(6) ?
C13 H13A . 0.9700 ?
C13 H13B . 0.9700 ?
C14 C15 . 1.506(6) ?
C14 H14A . 0.9700 ?
C14 H14B . 0.9700 ?
C15 C16 . 1.525(5) ?
C15 H15A . 0.9700 ?
C15 H15B . 0.9700 ?
C16 H16A . 0.9700 ?
C16 H16B . 0.9700 ?

loop_
_geom_hbond_atom_site_label_D
_geom_hbond_atom_site_label_H
_geom_hbond_atom_site_label_A
_geom_hbond_site_symmetry_A
_geom_hbond_distance_DH
_geom_hbond_distance_HA
_geom_hbond_distance_DA
_geom_hbond_angle_DHA
N2 H2B N3 4_576 0.932(10) 2.542(12) 3.458(6) 168(3)
N2 H2B O3 4_576 0.932(10) 2.36(2) 3.125(5) 139(3)
N2 H2B O4 4_576 0.932(10) 1.980(15) 2.887(5) 164(3)
N2 H2A N3 . 0.926(10) 2.558(15) 3.462(6) 165(3)
N2 H2A O2 . 0.926(10) 2.26(2) 3.105(5) 150(3)
N2 H2A O3 . 0.926(10) 2.234(17) 3.076(5) 151(3)

loop_
_geom_torsion_atom_site_label_1
_geom_torsion_atom_site_label_2
_geom_torsion_atom_site_label_3
_geom_torsion_atom_site_label_4
_geom_torsion_site_symmetry_1
_geom_torsion
O1 Ni1 O1 C2 3_666 3E1(10)
N1 Ni1 O1 C2 . -3.7(4)
N1 Ni1 O1 C2 3_666 176.3(4)
O1 Ni1 N1 C7 3_666 -179.3(3)
O1 Ni1 N1 C7 . 0.7(3)
N1 Ni1 N1 C7 3_666 -8E1(10)
O1 Ni1 N1 C8 3_666 -0.3(2)
O1 Ni1 N1 C8 . 179.7(2)
N1 Ni1 N1 C8 3_666 10E1(10)
Ni1 O1 C2 C3 . -177.0(3)
Ni1 O1 C2 C1 . 4.1(6)
C6 C1 C2 O1 . 178.1(4)
C7 C1 C2 O1 . -0.5(6)
C6 C1 C2 C3 . -0.9(5)
C7 C1 C2 C3 . -179.5(3)
O1 C2 C3 C4 . -178.5(4)
C1 C2 C3 C4 . 0.5(6)
C2 C3 C4 C5 . 0.7(7)
C3 C4 C5 C6 . -1.5(7)
C4 C5 C6 C1 . 1.0(7)
C2 C1 C6 C5 . 0.1(6)
C7 C1 C6 C5 . 178.8(4)
C8 N1 C7 C1 . -177.1(3)
Ni1 N1 C7 C1 . 2.0(5)
C6 C1 C7 N1 . 178.9(4)
C2 C1 C7 N1 . -2.5(6)
C7 N1 C8 C9 . 94.6(4)
Ni1 N1 C8 C9 . -84.6(3)
N1 C8 C9 C10 . 166.7(3)
C11 N2 C10 C9 . 161.8(3)
C8 C9 C10 N2 . 59.0(5)
C10 N2 C11 C16 . 57.4(5)
C10 N2 C11 C12 . -178.2(4)
C16 C11 C12 C13 . -54.4(5)
N2 C11 C12 C13 . -177.8(4)
C11 C12 C13 C14 . 55.8(5)
C12 C13 C14 C15 . -57.0(5)
C13 C14 C15 C16 . 56.4(5)
C12 C11 C16 C15 . 52.7(5)
N2 C11 C16 C15 . 174.0(3)
C14 C15 C16 C11 . -53.7(5)
